data_7046375
loop_
_publ_author_name
'Lu, Jingkun'
'Wang, Yaping'
'Ma, Xinyi'
'Niu, Yanjun'
'Singh, Vikram'
'Ma, Pengtao'
'Zhang, Chao'
'Niu, Jingyang'
'Wang, Jingping'

_publ_section_title
;
 Synthesis and characterization of a Sb(v)-containing polyoxomolybdate
 serving as a catalyst for sulfoxidation.
;
_journal_issue 24
_journal_name_full 'Dalton transactions (Cambridge, England : 2003)'
_journal_page_first 8070
_journal_page_last 8077
_journal_paper_doi 10.1039/c8dt01273c
_journal_volume 47
_journal_year 2018
_chemical_formula_moiety '0.5(Mo24 Na10 O136 Sb10), 4(C4 H12 N), 6(O)'
_chemical_formula_sum 'C16 H48 Mo12 N4 Na5 O74 Sb5'
_chemical_formula_weight 3355.56
_space_group_crystal_system orthorhombic
_space_group_IT_number 63
_space_group_name_Hall '-C 2c 2'
_space_group_name_H-M_alt 'C m c m'
_symmetry_space_group_name_Hall '-C 2c 2'
_symmetry_space_group_name_H-M 'C m c m'
_atom_sites_solution_hydrogens geom
_atom_sites_solution_primary direct
_audit_creation_date 2018-01-16
_audit_creation_method
;
Olex2 1.2-beta
(compiled 2015.01.26 svn.r3150 for OlexSys, GUI svn.r4998)
;
_audit_update_record
;
2018-01-19 deposited with the CCDC.
2018-05-16 downloaded from the CCDC.
;
_cell_angle_alpha 90
_cell_angle_beta 90
_cell_angle_gamma 90
_cell_formula_units_Z 2
_cell_length_a 12.2579(7)
_cell_length_b 23.8635(14)
_cell_length_c 13.8297(8)
_cell_measurement_reflns_used 4646
_cell_measurement_temperature 296(2)
_cell_measurement_theta_max 28.27
_cell_measurement_theta_min 2.25
_cell_volume 4045.4(4)
_computing_molecular_graphics 'Olex2 (Dolomanov et al., 2009)'
_computing_publication_material 'Olex2 (Dolomanov et al., 2009)'
_computing_structure_refinement 'ShelXL (Sheldrick, 2008)'
_computing_structure_solution 'ShelXS-1997 (Sheldrick, 2008)'
_diffrn_ambient_temperature 296.15
_diffrn_measured_fraction_theta_full 0.990
_diffrn_measured_fraction_theta_max 0.990
_diffrn_measurement_device_type 'Bruker APEX-II CCD'
_diffrn_measurement_method '\f and \w scans'
_diffrn_radiation_monochromator graphite
_diffrn_radiation_type MoK\a
_diffrn_radiation_wavelength 0.71073
_diffrn_reflns_av_R_equivalents 0.0354
_diffrn_reflns_av_unetI/netI 0.0309
_diffrn_reflns_Laue_measured_fraction_full 0.990
_diffrn_reflns_Laue_measured_fraction_max 0.990
_diffrn_reflns_limit_h_max 14
_diffrn_reflns_limit_h_min -14
_diffrn_reflns_limit_k_max 28
_diffrn_reflns_limit_k_min -20
_diffrn_reflns_limit_l_max 16
_diffrn_reflns_limit_l_min -15
_diffrn_reflns_number 9858
_diffrn_reflns_point_group_measured_fraction_full 0.990
_diffrn_reflns_point_group_measured_fraction_max 0.990
_diffrn_reflns_theta_full 25.099
_diffrn_reflns_theta_max 25.099
_diffrn_reflns_theta_min 1.707
_diffrn_standards_number 0
_exptl_absorpt_coefficient_mu 3.578
_exptl_absorpt_correction_T_max 0.7457
_exptl_absorpt_correction_T_min 0.4485
_exptl_absorpt_correction_type multi-scan
_exptl_absorpt_process_details
'SADABS-2008/1 (Bruker,2008) was used for absorption correction. wR2(int) was 0.1298 before and 0.0581 after correction. The Ratio of minimum to maximum transmission is 0.6014. The \l/2 correction factor is 0.0015.'
_exptl_crystal_colour colourless
_exptl_crystal_colour_primary colourless
_exptl_crystal_density_diffrn 2.755
_exptl_crystal_description block
_exptl_crystal_F_000 3156
_exptl_crystal_size_max 0.33
_exptl_crystal_size_mid 0.21
_exptl_crystal_size_min 0.18
_refine_diff_density_max 1.801
_refine_diff_density_min -1.828
_refine_diff_density_rms 0.213
_refine_ls_extinction_method none
_refine_ls_goodness_of_fit_ref 1.105
_refine_ls_hydrogen_treatment constr
_refine_ls_matrix_type full
_refine_ls_number_parameters 149
_refine_ls_number_reflns 1955
_refine_ls_number_restraints 0
_refine_ls_restrained_S_all 1.105
_refine_ls_R_factor_all 0.0596
_refine_ls_R_factor_gt 0.0518
_refine_ls_shift/su_max 0.000
_refine_ls_shift/su_mean 0.000
_refine_ls_structure_factor_coef Fsqd
_refine_ls_weighting_details 'w=1/[\s^2^(Fo^2^)+(0.0550P)^2^+122.7571P] where P=(Fo^2^+2Fc^2^)/3'
_refine_ls_weighting_scheme calc
_refine_ls_wR_factor_gt 0.1359
_refine_ls_wR_factor_ref 0.1437
_reflns_Friedel_coverage 0.000
_reflns_number_gt 1674
_reflns_number_total 1955
_reflns_threshold_expression 'I > 2\s(I)'
_cod_data_source_file c8dt01273c2.cif
_cod_data_source_block njy1
_cod_depositor_comments 'Adding full bibliography for 7046375.cif.'
_cod_database_code 7046375
_shelx_space_group_comment
;
The symmetry employed for this shelxl refinement is uniquely defined
by the following loop, which should always be used as a source of
symmetry information in preference to the above space-group names.
They are only intended as comments.
;
_olex2_refinement_description
;
1. Fixed Uiso
 At 1.5 times of:
  All C(H,H,H) groups
2. Shared sites
{Sb2, Na2}
{Sb3, Na3}
3. Uiso/Uaniso restraints and constraints
Uanis(Sb2) = Uanis(Na2)
Uanis(Sb3) = Uanis(Na3)
4. Others
 Fixed Sof: Sb2(0.125) Na2(0.125) Sb3(0.25) Na3(0.25) Na1(0.25) H1A(0.5)
 H1B(0.5) H1C(0.5) H2A(0.5) H2B(0.5) H2C(0.5) O6W(0.25)
5.a Idealised Me refined as rotating group:
 C1(H1A,H1B,H1C), C2(H2A,H2B,H2C), C3(H3A,H3B,H3C)
;
_shelx_shelxl_version_number 2018/1
_olex2_submission_special_instructions 'No special instructions were received'

loop_
_space_group_symop_operation_xyz
'x, y, z'
'-x, -y, z+1/2'
'x, -y, -z'
'-x, y, -z+1/2'
'x+1/2, y+1/2, z'
'-x+1/2, -y+1/2, z+1/2'
'x+1/2, -y+1/2, -z'
'-x+1/2, y+1/2, -z+1/2'
'-x, -y, -z'
'x, y, -z-1/2'
'-x, y, z'
'x, -y, z-1/2'
'-x+1/2, -y+1/2, -z'
'x+1/2, y+1/2, -z-1/2'
'-x+1/2, y+1/2, z'
'x+1/2, -y+1/2, z-1/2'

loop_
_atom_site_label
_atom_site_type_symbol
_atom_site_fract_x
_atom_site_fract_y
_atom_site_fract_z
_atom_site_U_iso_or_equiv
_atom_site_adp_type
_atom_site_occupancy
_atom_site_site_symmetry_order
_atom_site_calc_flag
_atom_site_refinement_flags_posn
_atom_site_refinement_flags_adp
_atom_site_refinement_flags_occupancy
_atom_site_disorder_assembly
_atom_site_disorder_group
Sb1 Sb 0.000000 0.500000 0.000000 0.0362(4) Uani 1 4 d S T P A .
Sb2 Sb 0.000000 0.41134(7) -0.250000 0.0214(4) Uani 0.5 4 d S T P A 1
Na2 Na 0.000000 0.41134(7) -0.250000 0.0214(4) Uani 0.5 4 d S T P A 2
Sb3 Sb 0.14607(10) 0.45869(6) 0.250000 0.0240(3) Uani 0.5 2 d S T P A 1
Na3 Na 0.14607(10) 0.45869(6) 0.250000 0.0240(3) Uani 0.5 2 d S T P A 2
Mo1 Mo 0.13523(5) 0.37986(3) -0.00059(5) 0.0220(3) Uani 1 1 d . . . . .
Mo2 Mo 0.27154(8) 0.500000 0.000000 0.0222(3) Uani 1 2 d S T P A .
Na1 Na 0.2406(11) 0.3274(6) 0.250000 0.056(3) Uani 0.5 2 d S T P . .
O1 O 0.000000 0.3613(3) 0.0645(6) 0.0254(17) Uani 1 2 d S T P . .
O2 O 0.2333(4) 0.4313(2) -0.0651(4) 0.0277(13) Uani 1 1 d . . . . .
O3 O 0.3551(5) 0.4746(3) 0.0891(5) 0.0354(15) Uani 1 1 d . . . . .
O4 O 0.1363(5) 0.3313(2) -0.0906(5) 0.0351(15) Uani 1 1 d . . . . .
O5 O 0.000000 0.4287(3) -0.0758(7) 0.034(2) Uani 1 2 d S T P . .
O6 O 0.2197(5) 0.3543(2) 0.0880(4) 0.0351(14) Uani 1 1 d . . . . .
O7 O 0.1202(4) 0.4647(2) 0.0754(5) 0.0325(14) Uani 1 1 d . . . . .
O8 O -0.1228(12) 0.4602(6) -0.250000 0.074(4) Uani 1 2 d S T P . .
O9 O 0.000000 0.4306(7) 0.250000 0.074(5) Uani 1 4 d S T P . .
N1 N 0.000000 0.1863(5) 0.0429(9) 0.038(3) Uani 1 2 d S T P . .
C1 C 0.000000 0.2090(11) -0.059(2) 0.128(11) Uani 1 2 d S T P . .
H1A H -0.032350 0.181981 -0.102109 0.193 Uiso 0.5 1 calc GR . . B -1
H1B H 0.073657 0.216295 -0.079405 0.193 Uiso 0.5 1 calc GR . . B -1
H1C H -0.041306 0.243169 -0.061624 0.193 Uiso 0.5 1 calc GR . . B -1
C2 C 0.000000 0.1274(7) 0.0400(19) 0.092(7) Uani 1 2 d S T P . .
H2A H -0.052538 0.114726 -0.006591 0.138 Uiso 0.5 1 calc GR . . C -1
H2B H -0.018663 0.112961 0.102674 0.138 Uiso 0.5 1 calc GR . . C -1
H2C H 0.071201 0.114264 0.022049 0.138 Uiso 0.5 1 calc GR . . C -1
C3 C 0.0993(11) 0.2093(6) 0.0852(13) 0.088(5) Uani 1 1 d . . . . .
H3A H 0.161618 0.194988 0.051220 0.132 Uiso 1 1 calc GR . . . .
H3B H 0.103626 0.198649 0.152054 0.132 Uiso 1 1 calc GR . . . .
H3C H 0.097987 0.249424 0.080301 0.132 Uiso 1 1 calc GR . . . .
O1W O 0.1767(12) 0.0911(6) 0.250000 0.082(4) Uiso 1 2 d S T P . .
O2W O 0.3054(17) 0.2435(8) 0.250000 0.124(6) Uiso 1 2 d S T P A .
O3W O 0.0470(18) 0.3163(9) 0.250000 0.167(9) Uiso 1 2 d S T P A .
O4W O 0.000000 0.0085(11) 0.250000 0.111(8) Uiso 1 4 d S T P . .
O5W O 0.383(2) 0.3844(11) 0.250000 0.173(10) Uiso 1 2 d S T P A .
O6W O 0.137(3) 0.3114(17) -0.250000 0.121(13) Uiso 0.5 2 d S T P . .

loop_
_atom_site_aniso_label
_atom_site_aniso_U_11
_atom_site_aniso_U_22
_atom_site_aniso_U_33
_atom_site_aniso_U_23
_atom_site_aniso_U_13
_atom_site_aniso_U_12
Sb1 0.0182(6) 0.0197(6) 0.0705(10) 0.0044(5) 0.000 0.000
Sb2 0.0223(9) 0.0211(9) 0.0209(9) 0.000 0.000 0.000
Na2 0.0223(9) 0.0211(9) 0.0209(9) 0.000 0.000 0.000
Sb3 0.0240(7) 0.0256(7) 0.0222(6) 0.000 0.000 0.0033(5)
Na3 0.0240(7) 0.0256(7) 0.0222(6) 0.000 0.000 0.0033(5)
Mo1 0.0221(4) 0.0187(4) 0.0252(4) -0.0002(3) -0.0023(3) 0.0035(3)
Mo2 0.0151(5) 0.0261(5) 0.0254(5) 0.0012(4) 0.000 0.000
Na1 0.056(7) 0.083(9) 0.029(5) 0.000 0.000 -0.012(7)
O1 0.025(4) 0.022(4) 0.030(4) -0.004(3) 0.000 0.000
O2 0.025(3) 0.029(3) 0.029(3) 0.004(2) -0.005(2) -0.004(2)
O3 0.029(3) 0.041(4) 0.037(3) -0.002(3) -0.012(3) 0.007(3)
O4 0.037(4) 0.031(3) 0.038(4) -0.008(3) 0.005(3) 0.001(3)
O5 0.017(4) 0.021(4) 0.063(6) 0.007(4) 0.000 0.000
O6 0.036(3) 0.034(3) 0.035(3) 0.010(3) -0.008(3) 0.007(3)
O7 0.015(3) 0.021(3) 0.061(4) 0.000(3) 0.000(3) 0.004(2)
O8 0.089(10) 0.087(9) 0.046(7) 0.000 0.000 -0.001(8)
O9 0.117(16) 0.049(10) 0.056(10) 0.000 0.000 0.000
N1 0.029(6) 0.038(6) 0.045(7) -0.001(5) 0.000 0.000
C1 0.16(3) 0.11(2) 0.12(2) 0.062(19) 0.000 0.000
C2 0.107(17) 0.035(9) 0.13(2) 0.013(12) 0.000 0.000
C3 0.054(8) 0.076(9) 0.134(14) -0.027(10) -0.031(9) -0.002(7)

loop_
_atom_type_symbol
_atom_type_description
_atom_type_scat_dispersion_real
_atom_type_scat_dispersion_imag
_atom_type_scat_source
C C 0.0033 0.0016 'International Tables Vol C Tables 4.2.6.8 and 6.1.1.4'
H H 0.0000 0.0000 'International Tables Vol C Tables 4.2.6.8 and 6.1.1.4'
Mo Mo -1.6832 0.6857 'International Tables Vol C Tables 4.2.6.8 and 6.1.1.4'
N N 0.0061 0.0033 'International Tables Vol C Tables 4.2.6.8 and 6.1.1.4'
Na Na 0.0362 0.0249 'International Tables Vol C Tables 4.2.6.8 and 6.1.1.4'
O O 0.0106 0.0060 'International Tables Vol C Tables 4.2.6.8 and 6.1.1.4'
Sb Sb -0.5866 1.5461 'International Tables Vol C Tables 4.2.6.8 and 6.1.1.4'

loop_
_geom_angle_atom_site_label_1
_geom_angle_atom_site_label_2
_geom_angle_atom_site_label_3
_geom_angle
_geom_angle_site_symmetry_1
_geom_angle_site_symmetry_3
O5 Sb1 O5 180.0(2) . 9_565
O7 Sb1 O5 94.9(2) 11 9_565
O7 Sb1 O5 94.9(2) . 9_565
O7 Sb1 O5 85.1(2) 9_565 9_565
O7 Sb1 O5 85.1(2) 3_565 9_565
O7 Sb1 O5 85.1(2) . .
O7 Sb1 O5 94.9(2) 3_565 .
O7 Sb1 O5 94.9(2) 9_565 .
O7 Sb1 O5 85.1(2) 11 .
O7 Sb1 O7 84.6(3) . 3_565
O7 Sb1 O7 180.0 . 9_565
O7 Sb1 O7 180.0(3) 11 3_565
O7 Sb1 O7 84.6(3) 9_565 11
O7 Sb1 O7 95.4(3) 9_565 3_565
O7 Sb1 O7 95.4(3) . 11
O5 Sb2 O5 160.5(4) 10 .
O8 Sb2 O5 84.04(13) 11 10
O8 Sb2 O5 84.04(13) . 10
O8 Sb2 O5 84.04(13) 11 .
O8 Sb2 O5 84.04(13) . .
O8 Sb2 O8 104.4(9) . 11
O5 Na2 Na3 81.55(16) 10 3_565
O5 Na2 Na3 81.55(16) . 3_565
O5 Na2 O5 160.5(4) 10 .
O5 Na2 O6W 97.98(17) 10 .
O5 Na2 O6W 97.98(17) 10 11
O5 Na2 O6W 97.98(17) . .
O5 Na2 O6W 97.98(17) . 11
O8 Na2 Na3 82.2(4) . 3_565
O8 Na2 Na3 22.2(4) 11 3_565
O8 Na2 O5 84.04(13) 11 10
O8 Na2 O5 84.04(13) . .
O8 Na2 O5 84.04(13) . 10
O8 Na2 O5 84.04(13) 11 .
O8 Na2 O8 104.4(9) . 11
O8 Na2 O6W 162.8(9) 11 11
O8 Na2 O6W 92.7(9) 11 .
O8 Na2 O6W 92.7(9) . 11
O8 Na2 O6W 162.8(9) . .
O6W Na2 Na3 114.9(8) . 3_565
O6W Na2 Na3 174.9(8) 11 3_565
O6W Na2 O6W 70.1(15) 11 .
O7 Sb3 Na1 95.76(13) 10_556 .
O7 Sb3 Na1 95.76(13) . .
O7 Sb3 O7 163.6(3) . 10_556
O8 Sb3 Na1 168.1(5) 9_565 .
O8 Sb3 O7 85.57(14) 9_565 10_556
O8 Sb3 O7 85.57(14) 9_565 .
O9 Sb3 Na1 89.8(5) . .
O9 Sb3 O7 84.20(14) . 10_556
O9 Sb3 O7 84.20(14) . .
O9 Sb3 O8 102.1(6) . 9_565
Na1 Na3 Na2 170.3(2) . 9_565
O7 Na3 Na2 83.34(13) 10_556 9_565
O7 Na3 Na2 83.34(13) . 9_565
O7 Na3 Na1 95.76(13) . .
O7 Na3 Na1 95.76(13) 10_556 .
O7 Na3 O7 163.6(3) . 10_556
O8 Na3 Na2 21.6(4) 9_565 9_565
O8 Na3 Na1 168.1(5) 9_565 .
O8 Na3 O7 85.57(14) 9_565 10_556
O8 Na3 O7 85.57(14) 9_565 .
O9 Na3 Na2 80.5(5) . 9_565
O9 Na3 Na1 89.8(5) . .
O9 Na3 O7 84.20(14) . .
O9 Na3 O7 84.20(14) . 10_556
O9 Na3 O8 102.1(6) . 9_565
O1 Mo1 O5 72.9(3) . .
O1 Mo1 O7 85.4(3) . .
O2 Mo1 O1 152.9(3) . .
O2 Mo1 O5 85.2(2) . .
O2 Mo1 O7 72.6(2) . .
O4 Mo1 O1 101.0(3) . .
O4 Mo1 O2 95.2(3) . .
O4 Mo1 O5 91.2(3) . .
O4 Mo1 O6 106.0(3) . .
O4 Mo1 O7 160.0(3) . .
O5 Mo1 O7 72.4(3) . .
O6 Mo1 O1 95.9(3) . .
O6 Mo1 O2 100.3(3) . .
O6 Mo1 O5 161.2(3) . .
O6 Mo1 O7 92.0(3) . .
O2 Mo2 O2 151.9(3) 3_565 .
O2 Mo2 O7 72.7(2) 3_565 3_565
O2 Mo2 O7 84.4(2) 3_565 .
O2 Mo2 O7 72.7(2) . .
O2 Mo2 O7 84.4(2) . 3_565
O3 Mo2 O2 100.4(3) 3_565 3_565
O3 Mo2 O2 100.4(3) . .
O3 Mo2 O2 96.3(3) . 3_565
O3 Mo2 O2 96.3(3) 3_565 .
O3 Mo2 O3 106.6(4) . 3_565
O3 Mo2 O7 91.5(3) . .
O3 Mo2 O7 91.5(3) 3_565 3_565
O3 Mo2 O7 160.5(3) 3_565 .
O3 Mo2 O7 160.5(3) . 3_565
O7 Mo2 O7 71.7(3) . 3_565
O6 Na1 Sb3 72.8(4) . .
O6 Na1 Sb3 72.8(4) 10_556 .
O6 Na1 Na3 72.8(4) 10_556 .
O6 Na1 Na3 72.8(4) . .
O6 Na1 O6 145.7(7) . 10_556
O6 Na1 O3W 85.5(4) . .
O6 Na1 O3W 85.5(4) 10_556 .
O2W Na1 Sb3 178.6(8) . .
O2W Na1 Na3 178.6(8) . .
O2W Na1 O6 107.2(4) . 10_556
O2W Na1 O6 107.2(4) . .
O2W Na1 O3W 105.3(9) . .
O2W Na1 O5W 106.3(11) . .
O3W Na1 Sb3 76.0(7) . .
O3W Na1 Na3 76.0(7) . .
O5W Na1 Sb3 72.4(8) . .
O5W Na1 Na3 72.4(8) . .
O5W Na1 O6 85.3(4) . 10_556
O5W Na1 O6 85.3(4) . .
O5W Na1 O3W 148.4(11) . .
Mo1 O1 Mo1 117.6(4) 11 .
Mo2 O2 Mo1 118.3(3) . .
Sb1 O5 Sb2 131.4(4) . .
Sb1 O5 Na2 131.4(4) . .
Sb1 O5 Mo1 101.3(3) . .
Sb1 O5 Mo1 101.3(3) . 11
Mo1 O5 Sb2 111.3(3) 11 .
Mo1 O5 Sb2 111.3(3) . .
Mo1 O5 Na2 111.3(3) . .
Mo1 O5 Na2 111.3(3) 11 .
Mo1 O5 Mo1 93.4(3) . 11
Mo1 O6 Na1 147.7(5) . .
Sb1 O7 Sb3 129.7(3) . .
Sb1 O7 Na3 129.7(3) . .
Sb1 O7 Mo1 101.1(3) . .
Sb1 O7 Mo2 101.8(3) . .
Mo1 O7 Sb3 113.1(2) . .
Mo1 O7 Na3 113.1(2) . .
Mo1 O7 Mo2 92.9(2) . .
Mo2 O7 Sb3 111.6(2) . .
Mo2 O7 Na3 111.6(2) . .
Sb2 O8 Sb3 136.2(8) . 9_565
Sb3 O9 Sb3 139.0(10) . 11
C2 N1 C1 109.4(18) . .
C2 N1 C3 112.8(9) . 11
C2 N1 C3 112.8(9) . .
C3 N1 C1 103.9(11) 11 .
C3 N1 C1 103.9(11) . .
C3 N1 C3 113.2(14) . 11
N1 C1 H1A 109.5 . .
N1 C1 H1B 109.5 . .
N1 C1 H1C 109.5 . .
H1A C1 H1B 109.5 . .
H1A C1 H1C 109.5 . .
H1B C1 H1C 109.5 . .
N1 C2 H2A 109.5 . .
N1 C2 H2B 109.5 . .
N1 C2 H2C 109.5 . .
H2A C2 H2B 109.5 . .
H2A C2 H2C 109.5 . .
H2B C2 H2C 109.5 . .
N1 C3 H3A 109.5 . .
N1 C3 H3B 109.5 . .
N1 C3 H3C 109.5 . .
H3A C3 H3B 109.5 . .
H3A C3 H3C 109.5 . .
H3B C3 H3C 109.5 . .
O6W O2W Na1 173(2) 13 .
O3W O3W Na1 173.7(6) 11 .
O2W O6W Na2 173(2) 13 .

loop_
_geom_bond_atom_site_label_1
_geom_bond_atom_site_label_2
_geom_bond_distance
_geom_bond_site_symmetry_2
Sb1 O5 1.998(9) .
Sb1 O5 1.998(9) 9_565
Sb1 O7 1.992(6) 9_565
Sb1 O7 1.992(6) 3_565
Sb1 O7 1.992(6) 11
Sb1 O7 1.992(6) .
Sb2 O5 2.445(10) 10
Sb2 O5 2.445(10) .
Sb2 O8 1.904(14) 11
Sb2 O8 1.904(14) .
Na2 Na3 3.581(2) 3_565
Na2 O5 2.445(10) 10
Na2 O5 2.445(10) .
Na2 O8 1.904(14) .
Na2 O8 1.904(14) 11
Na2 O6W 2.91(4) 11
Na2 O6W 2.91(4) .
Sb3 Na1 3.341(15) .
Sb3 O7 2.439(7) .
Sb3 O7 2.439(7) 10_556
Sb3 O8 1.956(15) 9_565
Sb3 O9 1.911(6) .
Na3 Na1 3.341(15) .
Na3 O7 2.439(7) .
Na3 O7 2.439(7) 10_556
Na3 O8 1.956(15) 9_565
Na3 O9 1.911(6) .
Mo1 O1 1.938(4) .
Mo1 O2 1.936(5) .
Mo1 O4 1.701(6) .
Mo1 O5 2.278(6) .
Mo1 O6 1.716(6) .
Mo1 O7 2.289(6) .
Mo2 O2 1.928(5) 3_565
Mo2 O2 1.928(5) .
Mo2 O3 1.713(6) 3_565
Mo2 O3 1.713(6) .
Mo2 O7 2.289(6) .
Mo2 O7 2.289(6) 3_565
Na1 O6 2.345(7) .
Na1 O6 2.345(7) 10_556
Na1 O2W 2.15(2) .
Na1 O3W 2.39(3) .
Na1 O5W 2.22(3) .
N1 C1 1.52(3) .
N1 C2 1.41(2) .
N1 C3 1.458(13) .
N1 C3 1.458(13) 11
C1 H1A 0.9600 .
C1 H1B 0.9600 .
C1 H1C 0.9600 .
C2 H2A 0.9600 .
C2 H2B 0.9600 .
C2 H2C 0.9600 .
C3 H3A 0.9600 .
C3 H3B 0.9600 .
C3 H3C 0.9600 .
O2W O6W 1.49(4) 13
O3W O3W 1.15(4) 11

loop_
_geom_torsion_atom_site_label_1
_geom_torsion_atom_site_label_2
_geom_torsion_atom_site_label_3
_geom_torsion_atom_site_label_4
_geom_torsion
O1 Mo1 O6 Na1 -19.6(9)
O2 Mo1 O6 Na1 138.7(9)
O4 Mo1 O6 Na1 -122.8(9)
O5 Mo1 O6 Na1 32.8(14)
O7 Mo1 O6 Na1 66.0(9)
